data_1518814
loop_
_publ_author_name
'Miguel Baya'
'Ursula Belio'
'Juan Fornies'
'Antonio Martin'
'Mariano Peralvarez'
'Violeta Sicilia'

_publ_section_title
;
 Neutral benzoquinolate cyclometalated platinum(II) complexes as
 precursors in the preparation of luminescent Pt-Ag complexes
;
_journal_name_full 'Inorganica Chimica Acta'
_journal_page_first 136
_journal_page_last 149
_journal_volume 424
_journal_year 2015
_chemical_formula_sum 'C79.5 H65 Ag2 Cl2 F5 N2 O8.5 P3 Pt'
_chemical_formula_weight 1853.98
_space_group_IT_number 2
_symmetry_cell_setting triclinic
_symmetry_space_group_name_Hall '-P 1'
_symmetry_space_group_name_H-M 'P -1'
_atom_sites_solution_hydrogens geom
_atom_sites_solution_primary direct
_atom_sites_solution_secondary difmap
_cell_angle_alpha 81.5978(18)
_cell_angle_beta 80.1700(17)
_cell_angle_gamma 76.2620(19)
_cell_formula_units_Z 2
_cell_length_a 11.2987(2)
_cell_length_b 16.2371(4)
_cell_length_c 21.3070(4)
_cell_measurement_reflns_used 29370
_cell_measurement_temperature 100(2)
_cell_measurement_theta_max 28.8302
_cell_measurement_theta_min 4.2166
_cell_volume 3718.54(14)
_computing_cell_refinement
;
CrysAlis RED, Agilent Technologies,
Version 1.171.36.21 (release 14-08-2012 CrysAlis171 .NET)
(compiled Sep 14 2012,17:21:16)
;
_computing_data_reduction
;
CrysAlis RED, Agilent Technologies,
Version 1.171.36.21 (release 14-08-2012 CrysAlis171 .NET)
(compiled Sep 14 2012,17:21:16)
;
_computing_structure_refinement 'SHELXL-97 (Sheldrick, 1997)'
_computing_structure_solution 'SHELXS-97 (Sheldrick, 1990)'
_diffrn_ambient_temperature 100(2)
_diffrn_detector_area_resol_mean 16.0655
_diffrn_measured_fraction_theta_full 0.995
_diffrn_measured_fraction_theta_max 0.995
_diffrn_measurement_details
;
  1 omega  -22.00   25.00   1.0000   26.0000
omega____ theta____ kappa____ phi______ frames
    -      -19.9615  -99.0000 -180.0000 47

  2 omega  -69.00  -43.00   1.0000   26.0000
omega____ theta____ kappa____ phi______ frames
    -      -19.9615 -179.0000 -120.0000 26

  3 omega  -51.00  -20.00   1.0000   26.0000
omega____ theta____ kappa____ phi______ frames
    -      -19.9615  -77.0000   90.0000 31

  4 omega  -46.00   46.00   1.0000   26.0000
omega____ theta____ kappa____ phi______ frames
    -       21.9928  -57.0000  -90.0000 92

  5 omega   -2.00   93.00   1.0000   26.0000
omega____ theta____ kappa____ phi______ frames
    -       21.9928   57.0000   60.0000 95

  6 omega   -8.00   88.00   1.0000   26.0000
omega____ theta____ kappa____ phi______ frames
    -       21.9928   37.0000 -150.0000 96

  7 omega   40.00   67.00   1.0000   26.0000
omega____ theta____ kappa____ phi______ frames
    -       21.9928  179.0000  -30.0000 27

  8 omega  -25.00   25.00   1.0000   26.0000
omega____ theta____ kappa____ phi______ frames
    -      -19.9615  -99.0000  -60.0000 50

  9 omega   34.00  102.00   1.0000   26.0000
omega____ theta____ kappa____ phi______ frames
    -       21.9928  179.0000  -60.0000 68

 10 omega  -49.00   46.00   1.0000   26.0000
omega____ theta____ kappa____ phi______ frames
    -       21.9928  -57.0000    0.0000 95

 11 omega  -11.00   94.00   1.0000   26.0000
omega____ theta____ kappa____ phi______ frames
    -       21.9928   77.0000  -30.0000 105

 12 omega  -11.00   91.00   1.0000   26.0000
omega____ theta____ kappa____ phi______ frames
    -       21.9928   77.0000  120.0000 102

 13 omega  -52.00   54.00   1.0000   26.0000
omega____ theta____ kappa____ phi______ frames
    -       21.9928  -37.0000   60.0000 106

;
_diffrn_measurement_device_type 'Xcalibur, Sapphire3'
_diffrn_measurement_method '\w scans'
_diffrn_orient_matrix_UB_11 -0.0482704000
_diffrn_orient_matrix_UB_12 0.0141859000
_diffrn_orient_matrix_UB_13 -0.0190121000
_diffrn_orient_matrix_UB_21 0.0009822000
_diffrn_orient_matrix_UB_22 0.0429652000
_diffrn_orient_matrix_UB_23 0.0023061000
_diffrn_orient_matrix_UB_31 0.0439426000
_diffrn_orient_matrix_UB_32 -0.0000343000
_diffrn_orient_matrix_UB_33 -0.0280846000
_diffrn_radiation_monochromator graphite
_diffrn_radiation_source 'fine-focus sealed tube'
_diffrn_radiation_type MoK\a
_diffrn_radiation_wavelength 0.71073
_diffrn_reflns_av_R_equivalents 0.0515
_diffrn_reflns_av_sigmaI/netI 0.0394
_diffrn_reflns_limit_h_max 13
_diffrn_reflns_limit_h_min -13
_diffrn_reflns_limit_k_max 19
_diffrn_reflns_limit_k_min -19
_diffrn_reflns_limit_l_max 25
_diffrn_reflns_limit_l_min -25
_diffrn_reflns_number 54308
_diffrn_reflns_theta_full 25.00
_diffrn_reflns_theta_max 25.00
_diffrn_reflns_theta_min 4.23
_exptl_absorpt_coefficient_mu 2.605
_exptl_absorpt_correction_T_max 0.8387
_exptl_absorpt_correction_T_min 0.4148
_exptl_absorpt_correction_type multi-scan
_exptl_absorpt_process_details
;
CrysAlis RED, Agilent Technologies,
Version 1.171.36.21 (release 14-08-2012 CrysAlis171 .NET)
(compiled Sep 14 2012,17:21:16)
Empirical absorption correction using spherical harmonics,
 implemented in SCALE3 ABSPACK scaling algorithm.
;
_exptl_crystal_colour yellow
_exptl_crystal_density_diffrn 1.656
_exptl_crystal_density_method 'not measured'
_exptl_crystal_description prismatic
_exptl_crystal_F_000 1840
_exptl_crystal_size_max 0.41
_exptl_crystal_size_mid 0.22
_exptl_crystal_size_min 0.07
_refine_diff_density_max 4.942
_refine_diff_density_min -2.425
_refine_diff_density_rms 0.181
_refine_ls_extinction_method none
_refine_ls_goodness_of_fit_ref 1.061
_refine_ls_hydrogen_treatment constr
_refine_ls_matrix_type full
_refine_ls_number_parameters 946
_refine_ls_number_reflns 13049
_refine_ls_number_restraints 0
_refine_ls_restrained_S_all 1.061
_refine_ls_R_factor_all 0.0556
_refine_ls_R_factor_gt 0.0515
_refine_ls_shift/su_max 0.001
_refine_ls_shift/su_mean 0.000
_refine_ls_structure_factor_coef Fsqd
_refine_ls_weighting_details 'calc w=1/[\s^2^(Fo^2^)+(0.0700P)^2^+43.6641P] where P=(Fo^2^+2Fc^2^)/3'
_refine_ls_weighting_scheme calc
_refine_ls_wR_factor_gt 0.1426
_refine_ls_wR_factor_ref 0.1454
_reflns_number_gt 11982
_reflns_number_total 13049
_reflns_threshold_expression >2sigma(I)
_cod_data_source_file ICA-2015-424-136-149-7.cif
_cod_data_source_block 7
_cod_original_cell_volume 3718.53(14)
_cod_original_sg_symbol_H-M P-1
_cod_original_formula_sum 'C79.50 H65 Ag2 Cl2 F5 N2 O8.50 P3 Pt'
_cod_database_code 1518814

loop_
_symmetry_equiv_pos_as_xyz
'x, y, z'
'-x, -y, -z'

loop_
_atom_site_label
_atom_site_type_symbol
_atom_site_fract_x
_atom_site_fract_y
_atom_site_fract_z
_atom_site_U_iso_or_equiv
_atom_site_adp_type
_atom_site_occupancy
_atom_site_symmetry_multiplicity
_atom_site_calc_flag
_atom_site_refinement_flags
Pt Pt 0.84260(2) 0.718875(17) 0.015395(12) 0.01384(10) Uani 1 1 d .
Ag1 Ag 0.69957(5) 0.71020(3) 0.14159(3) 0.01839(14) Uani 1 1 d .
P1 P 0.50016(17) 0.68073(11) 0.14318(9) 0.0156(4) Uani 1 1 d .
F1 F 1.0980(4) 0.7731(3) 0.0177(2) 0.0256(10) Uani 1 1 d .
F2 F 1.1452(4) 0.9118(3) 0.0537(2) 0.0321(11) Uani 1 1 d .
F3 F 0.9582(5) 1.0382(3) 0.0986(3) 0.0385(13) Uani 1 1 d .
F4 F 0.7202(5) 1.0237(3) 0.1049(2) 0.0359(12) Uani 1 1 d .
F5 F 0.6700(4) 0.8880(3) 0.0671(2) 0.0273(10) Uani 1 1 d .
N1 N 0.8126(5) 0.6046(4) -0.0051(3) 0.0167(13) Uani 1 1 d .
N2 N 0.7312(6) 0.8494(4) -0.0943(3) 0.0201(13) Uani 1 1 d .
Cl1 Cl 0.7425(3) 0.81720(19) 0.26043(12) 0.0589(9) Uani 1 1 d .
O1 O 0.7533(8) 0.8104(6) 0.1967(4) 0.062(2) Uani 1 1 d .
O2 O 0.8486(9) 0.7422(7) 0.2810(5) 0.092(3) Uani 1 1 d .
O3 O 0.7746(9) 0.8851(6) 0.2769(5) 0.081(3) Uani 1 1 d .
O4 O 0.6378(7) 0.7962(6) 0.2986(4) 0.062(2) Uani 1 1 d .
C1 C 0.8825(7) 0.8221(5) 0.0415(3) 0.0178(15) Uani 1 1 d .
C2 C 1.0006(7) 0.8343(5) 0.0395(4) 0.0178(15) Uani 1 1 d .
C3 C 1.0281(7) 0.9045(5) 0.0580(4) 0.0237(17) Uani 1 1 d .
C4 C 0.9326(8) 0.9687(5) 0.0801(4) 0.0251(18) Uani 1 1 d .
C5 C 0.8139(8) 0.9617(5) 0.0828(4) 0.0235(17) Uani 1 1 d .
C6 C 0.7903(7) 0.8901(5) 0.0631(3) 0.0188(15) Uani 1 1 d .
C7 C 0.7641(7) 0.5908(5) -0.0547(3) 0.0195(15) Uani 1 1 d .
H7A H 0.7351 0.6379 -0.0844 0.023 Uiso 1 1 calc R
C8 C 0.7548(7) 0.5093(6) -0.0642(4) 0.0257(18) Uani 1 1 d .
H8A H 0.7219 0.5016 -0.1005 0.031 Uiso 1 1 calc R
C9 C 0.7930(7) 0.4404(5) -0.0212(4) 0.0213(16) Uani 1 1 d .
H9A H 0.7851 0.3852 -0.0270 0.026 Uiso 1 1 calc R
C10 C 0.8444(6) 0.4527(5) 0.0321(4) 0.0189(15) Uani 1 1 d .
C11 C 0.8888(7) 0.3854(5) 0.0797(4) 0.0218(16) Uani 1 1 d .
H11 H 0.8823 0.3288 0.0771 0.026 Uiso 1 1 calc R
C12 C 0.9398(7) 0.4018(5) 0.1284(4) 0.0214(16) Uani 1 1 d .
H12 H 0.9691 0.3562 0.1591 0.026 Uiso 1 1 calc R
C13 C 0.9504(6) 0.4864(5) 0.1344(4) 0.0171(15) Uani 1 1 d .
C14 C 1.0063(7) 0.5065(5) 0.1835(4) 0.0198(15) Uani 1 1 d .
H14 H 1.0393 0.4627 0.2145 0.024 Uiso 1 1 calc R
C15 C 1.0126(6) 0.5892(5) 0.1861(4) 0.0192(15) Uani 1 1 d .
H15 H 1.0508 0.6018 0.2189 0.023 Uiso 1 1 calc R
C16 C 0.9637(6) 0.6564(5) 0.1410(3) 0.0173(15) Uani 1 1 d .
H16 H 0.9673 0.7132 0.1450 0.021 Uiso 1 1 calc R
C17 C 0.9108(6) 0.6406(4) 0.0912(3) 0.0153(14) Uani 1 1 d .
C18 C 0.9044(6) 0.5539(5) 0.0894(3) 0.0148(14) Uani 1 1 d .
C19 C 0.8512(6) 0.5356(5) 0.0382(3) 0.0147(14) Uani 1 1 d .
C20 C 0.7720(6) 0.7957(5) -0.0570(4) 0.0183(15) Uani 1 1 d .
C21 C 0.6775(7) 0.9259(5) -0.1346(4) 0.0226(17) Uani 1 1 d .
C22 C 0.5906(7) 0.9005(6) -0.1719(4) 0.0262(17) Uani 1 1 d .
H22A H 0.5230 0.8825 -0.1419 0.039 Uiso 1 1 calc R
H22B H 0.6357 0.8533 -0.1964 0.039 Uiso 1 1 calc R
H22C H 0.5571 0.9494 -0.2013 0.039 Uiso 1 1 calc R
C23 C 0.6106(10) 0.9916(6) -0.0898(5) 0.045(3) Uani 1 1 d .
H23A H 0.6697 1.0061 -0.0669 0.067 Uiso 1 1 calc R
H23B H 0.5489 0.9682 -0.0589 0.067 Uiso 1 1 calc R
H23C H 0.5698 1.0430 -0.1146 0.067 Uiso 1 1 calc R
C24 C 0.7843(8) 0.9538(6) -0.1801(4) 0.034(2) Uani 1 1 d .
H24A H 0.8391 0.9698 -0.1552 0.051 Uiso 1 1 calc R
H24B H 0.7520 1.0030 -0.2097 0.051 Uiso 1 1 calc R
H24C H 0.8301 0.9067 -0.2045 0.051 Uiso 1 1 calc R
C25 C 0.4909(6) 0.5711(4) 0.1734(3) 0.0152(14) Uani 1 1 d .
C26 C 0.3803(7) 0.5495(5) 0.2011(4) 0.0203(16) Uani 1 1 d .
H26 H 0.3071 0.5928 0.2053 0.024 Uiso 1 1 calc R
C27 C 0.3756(7) 0.4650(5) 0.2228(4) 0.0245(17) Uani 1 1 d .
H27 H 0.2994 0.4508 0.2414 0.029 Uiso 1 1 calc R
C28 C 0.4826(7) 0.4013(5) 0.2171(4) 0.0230(16) Uani 1 1 d .
H28 H 0.4798 0.3434 0.2313 0.028 Uiso 1 1 calc R
C29 C 0.5930(7) 0.4232(5) 0.1908(4) 0.0213(16) Uani 1 1 d .
H29 H 0.6664 0.3800 0.1872 0.026 Uiso 1 1 calc R
C30 C 0.5983(7) 0.5075(5) 0.1694(3) 0.0178(15) Uani 1 1 d .
H30 H 0.6751 0.5217 0.1520 0.021 Uiso 1 1 calc R
C31 C 0.4672(7) 0.6943(4) 0.0616(4) 0.0186(15) Uani 1 1 d .
C32 C 0.4305(9) 0.7768(5) 0.0308(4) 0.035(2) Uani 1 1 d .
H32 H 0.4213 0.8247 0.0534 0.042 Uiso 1 1 calc R
C33 C 0.4078(10) 0.7892(6) -0.0313(4) 0.041(2) Uani 1 1 d .
H33 H 0.3832 0.8457 -0.0512 0.049 Uiso 1 1 calc R
C34 C 0.4201(7) 0.7216(5) -0.0655(4) 0.0274(18) Uani 1 1 d .
H34 H 0.4032 0.7309 -0.1084 0.033 Uiso 1 1 calc R
C35 C 0.4577(7) 0.6391(5) -0.0363(4) 0.0244(17) Uani 1 1 d .
H35 H 0.4684 0.5919 -0.0599 0.029 Uiso 1 1 calc R
C36 C 0.4794(7) 0.6252(5) 0.0263(4) 0.0204(16) Uani 1 1 d .
H36 H 0.5029 0.5685 0.0460 0.024 Uiso 1 1 calc R
C37 C 0.3636(7) 0.7452(4) 0.1861(3) 0.0165(14) Uani 1 1 d .
C38 C 0.2470(7) 0.7571(5) 0.1683(4) 0.0207(16) Uani 1 1 d .
H38 H 0.2381 0.7361 0.1304 0.025 Uiso 1 1 calc R
C39 C 0.1443(7) 0.7993(5) 0.2056(4) 0.0258(17) Uani 1 1 d .
H39 H 0.0651 0.8070 0.1934 0.031 Uiso 1 1 calc R
C40 C 0.1563(8) 0.8305(5) 0.2609(4) 0.0267(18) Uani 1 1 d .
H40 H 0.0856 0.8588 0.2868 0.032 Uiso 1 1 calc R
C41 C 0.2717(8) 0.8202(5) 0.2779(4) 0.0277(18) Uani 1 1 d .
H41 H 0.2801 0.8419 0.3156 0.033 Uiso 1 1 calc R
C42 C 0.3754(7) 0.7789(5) 0.2410(4) 0.0226(16) Uani 1 1 d .
H42 H 0.4545 0.7733 0.2529 0.027 Uiso 1 1 calc R
Ag2 Ag 0.99528(5) 0.74434(4) 0.60955(3) 0.02196(15) Uani 1 1 d .
P2 P 1.20814(16) 0.70852(12) 0.62460(9) 0.0149(4) Uani 1 1 d .
P3 P 0.83919(17) 0.81094(12) 0.54288(9) 0.0180(4) Uani 1 1 d .
C43 C 1.2948(6) 0.7413(5) 0.5491(4) 0.0177(15) Uani 1 1 d .
C44 C 1.3453(8) 0.6857(5) 0.5033(4) 0.0290(19) Uani 1 1 d .
H44 H 1.3388 0.6278 0.5122 0.035 Uiso 1 1 calc R
C45 C 1.4057(9) 0.7140(6) 0.4441(4) 0.035(2) Uani 1 1 d .
H45 H 1.4410 0.6749 0.4134 0.042 Uiso 1 1 calc R
C46 C 1.4145(7) 0.7979(6) 0.4300(4) 0.0280(18) Uani 1 1 d .
H46 H 1.4563 0.8170 0.3899 0.034 Uiso 1 1 calc R
C47 C 1.3613(7) 0.8540(5) 0.4752(4) 0.0235(17) Uani 1 1 d .
H47 H 1.3646 0.9125 0.4654 0.028 Uiso 1 1 calc R
C48 C 1.3041(7) 0.8266(5) 0.5339(4) 0.0197(15) Uani 1 1 d .
H48 H 1.2704 0.8659 0.5646 0.024 Uiso 1 1 calc R
C49 C 1.2426(7) 0.7675(4) 0.6836(3) 0.0167(15) Uani 1 1 d .
C50 C 1.3599(7) 0.7800(5) 0.6837(4) 0.0201(15) Uani 1 1 d .
H50 H 1.4255 0.7576 0.6523 0.024 Uiso 1 1 calc R
C51 C 1.3817(7) 0.8251(5) 0.7295(4) 0.0252(17) Uani 1 1 d .
H51 H 1.4616 0.8348 0.7287 0.030 Uiso 1 1 calc R
C52 C 1.2877(8) 0.8558(6) 0.7762(4) 0.033(2) Uani 1 1 d .
H52 H 1.3024 0.8867 0.8076 0.040 Uiso 1 1 calc R
C53 C 1.1707(9) 0.8410(7) 0.7771(5) 0.040(2) Uani 1 1 d .
H53 H 1.1062 0.8609 0.8098 0.048 Uiso 1 1 calc R
C54 C 1.1478(8) 0.7980(6) 0.7312(4) 0.0276(18) Uani 1 1 d .
H54 H 1.0675 0.7890 0.7319 0.033 Uiso 1 1 calc R
C55 C 1.2784(7) 0.5976(4) 0.6468(3) 0.0171(15) Uani 1 1 d .
C56 C 1.2030(7) 0.5423(5) 0.6759(4) 0.0217(16) Uani 1 1 d .
H56 H 1.1161 0.5622 0.6818 0.026 Uiso 1 1 calc R
C57 C 1.2544(8) 0.4579(5) 0.6966(4) 0.0258(17) Uani 1 1 d .
H57 H 1.2030 0.4203 0.7168 0.031 Uiso 1 1 calc R
C58 C 1.3817(8) 0.4292(5) 0.6874(4) 0.0233(17) Uani 1 1 d .
H58 H 1.4171 0.3714 0.7005 0.028 Uiso 1 1 calc R
C59 C 1.4565(7) 0.4840(5) 0.6592(4) 0.0248(17) Uani 1 1 d .
H59 H 1.5434 0.4641 0.6536 0.030 Uiso 1 1 calc R
C60 C 1.4054(7) 0.5682(5) 0.6391(4) 0.0212(16) Uani 1 1 d .
H60 H 1.4574 0.6059 0.6199 0.025 Uiso 1 1 calc R
C61 C 0.8955(7) 0.8790(5) 0.4741(4) 0.0188(15) Uani 1 1 d .
C62 C 1.0183(7) 0.8877(5) 0.4667(4) 0.0214(16) Uani 1 1 d .
H62 H 1.0715 0.8562 0.4960 0.026 Uiso 1 1 calc R
C63 C 1.0608(8) 0.9420(6) 0.4169(4) 0.0294(19) Uani 1 1 d .
H63 H 1.1440 0.9471 0.4121 0.035 Uiso 1 1 calc R
C64 C 0.9864(7) 0.9890(5) 0.3738(4) 0.0244(17) Uani 1 1 d .
H64 H 1.0173 1.0272 0.3403 0.029 Uiso 1 1 calc R
C65 C 0.8647(7) 0.9802(5) 0.3796(4) 0.0233(16) Uani 1 1 d .
H65 H 0.8132 1.0105 0.3491 0.028 Uiso 1 1 calc R
C66 C 0.8206(7) 0.9272(5) 0.4299(4) 0.0215(16) Uani 1 1 d .
H66 H 0.7369 0.9232 0.4348 0.026 Uiso 1 1 calc R
C67 C 0.7796(6) 0.7316(5) 0.5122(4) 0.0204(16) Uani 1 1 d .
C68 C 0.7719(8) 0.7306(5) 0.4483(4) 0.0285(18) Uani 1 1 d .
H68 H 0.7963 0.7738 0.4172 0.034 Uiso 1 1 calc R
C69 C 0.7284(9) 0.6662(6) 0.4297(4) 0.033(2) Uani 1 1 d .
H69 H 0.7208 0.6667 0.3859 0.040 Uiso 1 1 calc R
C70 C 0.6963(8) 0.6020(5) 0.4736(4) 0.033(2) Uani 1 1 d .
H70 H 0.6684 0.5576 0.4600 0.039 Uiso 1 1 calc R
C71 C 0.7042(8) 0.6016(5) 0.5378(5) 0.0312(19) Uani 1 1 d .
H71 H 0.6810 0.5574 0.5684 0.037 Uiso 1 1 calc R
C72 C 0.7465(7) 0.6663(5) 0.5571(4) 0.0252(17) Uani 1 1 d .
H72 H 0.7529 0.6661 0.6010 0.030 Uiso 1 1 calc R
C73 C 0.7025(6) 0.8810(4) 0.5799(3) 0.0166(14) Uani 1 1 d .
C74 C 0.5883(7) 0.8917(5) 0.5608(4) 0.0219(16) Uani 1 1 d .
H74 H 0.5792 0.8600 0.5284 0.026 Uiso 1 1 calc R
C75 C 0.4868(7) 0.9482(5) 0.5884(4) 0.0249(17) Uani 1 1 d .
H75 H 0.4090 0.9555 0.5746 0.030 Uiso 1 1 calc R
C76 C 0.4990(8) 0.9937(5) 0.6359(4) 0.0257(18) Uani 1 1 d .
H76 H 0.4295 1.0322 0.6547 0.031 Uiso 1 1 calc R
C77 C 0.6121(8) 0.9834(5) 0.6562(4) 0.0249(17) Uani 1 1 d .
H77 H 0.6205 1.0150 0.6887 0.030 Uiso 1 1 calc R
C78 C 0.7137(7) 0.9262(5) 0.6287(4) 0.0217(16) Uani 1 1 d .
H78 H 0.7911 0.9180 0.6432 0.026 Uiso 1 1 calc R
Cl2 Cl 0.80078(16) 0.71326(11) 0.73590(8) 0.0184(4) Uani 1 1 d .
O5 O 0.8802(5) 0.6460(3) 0.6996(3) 0.0275(13) Uani 1 1 d .
O6 O 0.8602(5) 0.7845(4) 0.7268(3) 0.0288(13) Uani 1 1 d .
O7 O 0.7835(6) 0.6825(4) 0.8023(3) 0.0322(14) Uani 1 1 d .
O8 O 0.6850(5) 0.7387(4) 0.7116(3) 0.0270(12) Uani 1 1 d .
O9 O 0.7605(12) 0.4170(9) 0.6496(7) 0.050(4) Uani 0.50 1 d P
C79 C 0.8647(13) 0.3957(11) 0.6247(8) 0.028(4) Uani 0.50 1 d P
C80 C 0.9038(16) 0.3207(12) 0.5975(10) 0.037(4) Uani 0.50 1 d P
H80A H 0.8343 0.2933 0.6005 0.055 Uiso 0.50 1 calc PR
H80B H 0.9680 0.2828 0.6203 0.055 Uiso 0.50 1 calc PR
H80C H 0.9372 0.3325 0.5524 0.055 Uiso 0.50 1 calc PR
C81 C 0.9571(16) 0.4515(12) 0.6266(11) 0.041(5) Uani 0.50 1 d P
H81A H 0.9145 0.5022 0.6479 0.061 Uiso 0.50 1 calc PR
H81B H 0.9922 0.4691 0.5828 0.061 Uiso 0.50 1 calc PR
H81C H 1.0232 0.4187 0.6504 0.061 Uiso 0.50 1 calc PR

loop_
_atom_site_aniso_label
_atom_site_aniso_U_11
_atom_site_aniso_U_22
_atom_site_aniso_U_33
_atom_site_aniso_U_23
_atom_site_aniso_U_13
_atom_site_aniso_U_12
Pt 0.01075(15) 0.01266(15) 0.01816(16) -0.00264(10) -0.00186(10) -0.00221(10)
Ag1 0.0134(3) 0.0189(3) 0.0233(3) -0.0048(2) 0.0014(2) -0.0056(2)
P1 0.0131(9) 0.0124(9) 0.0216(9) -0.0041(7) 0.0002(7) -0.0042(7)
F1 0.017(2) 0.016(2) 0.044(3) -0.0104(19) -0.0030(19) -0.0003(18)
F2 0.029(3) 0.028(3) 0.047(3) -0.003(2) -0.013(2) -0.016(2)
F3 0.061(4) 0.017(2) 0.044(3) -0.009(2) -0.015(3) -0.013(2)
F4 0.047(3) 0.015(2) 0.041(3) -0.013(2) -0.008(2) 0.012(2)
F5 0.018(2) 0.025(2) 0.035(3) -0.009(2) -0.0039(19) 0.0048(19)
N1 0.009(3) 0.024(3) 0.019(3) -0.005(2) 0.005(2) -0.010(2)
N2 0.017(3) 0.016(3) 0.027(3) -0.004(3) -0.006(3) 0.000(3)
Cl1 0.091(2) 0.0687(18) 0.0333(13) -0.0317(12) 0.0274(13) -0.0597(17)
O1 0.081(6) 0.080(6) 0.041(4) -0.022(4) 0.004(4) -0.050(5)
O2 0.067(6) 0.082(7) 0.095(8) 0.001(6) -0.002(5) 0.030(5)
O3 0.092(7) 0.078(7) 0.097(7) -0.053(6) -0.010(6) -0.039(6)
O4 0.042(4) 0.091(6) 0.048(5) 0.003(4) 0.005(3) -0.018(4)
C1 0.021(4) 0.017(4) 0.016(3) 0.006(3) -0.003(3) -0.009(3)
C2 0.015(4) 0.012(3) 0.026(4) -0.002(3) -0.004(3) -0.001(3)
C3 0.028(4) 0.022(4) 0.025(4) 0.001(3) -0.008(3) -0.012(3)
C4 0.047(5) 0.008(4) 0.024(4) -0.004(3) -0.012(4) -0.009(3)
C5 0.030(4) 0.013(4) 0.023(4) -0.004(3) -0.005(3) 0.005(3)
C6 0.018(4) 0.014(4) 0.022(4) -0.001(3) -0.004(3) 0.001(3)
C7 0.013(4) 0.029(4) 0.020(4) -0.004(3) -0.002(3) -0.012(3)
C8 0.015(4) 0.040(5) 0.026(4) -0.014(4) 0.003(3) -0.011(3)
C9 0.015(4) 0.018(4) 0.035(4) -0.016(3) 0.004(3) -0.008(3)
C10 0.011(3) 0.021(4) 0.025(4) -0.006(3) 0.005(3) -0.007(3)
C11 0.015(4) 0.011(4) 0.039(5) -0.008(3) 0.003(3) -0.003(3)
C12 0.017(4) 0.010(4) 0.032(4) -0.003(3) 0.002(3) 0.002(3)
C13 0.010(3) 0.015(4) 0.025(4) -0.004(3) 0.003(3) -0.003(3)
C14 0.017(4) 0.019(4) 0.021(4) -0.002(3) -0.001(3) -0.001(3)
C15 0.010(3) 0.027(4) 0.022(4) -0.003(3) -0.005(3) -0.005(3)
C16 0.016(4) 0.015(4) 0.023(4) -0.005(3) 0.001(3) -0.007(3)
C17 0.005(3) 0.013(3) 0.025(4) -0.004(3) 0.002(3) 0.003(3)
C18 0.006(3) 0.018(4) 0.021(4) -0.004(3) 0.003(3) -0.005(3)
C19 0.006(3) 0.019(4) 0.018(3) -0.006(3) 0.003(3) 0.000(3)
C20 0.010(3) 0.013(4) 0.032(4) -0.010(3) -0.002(3) 0.002(3)
C21 0.027(4) 0.013(4) 0.025(4) -0.002(3) -0.011(3) 0.006(3)
C22 0.019(4) 0.034(5) 0.027(4) 0.000(3) -0.009(3) -0.007(3)
C23 0.053(6) 0.026(5) 0.052(6) -0.020(4) -0.023(5) 0.020(4)
C24 0.035(5) 0.028(5) 0.040(5) 0.006(4) -0.011(4) -0.012(4)
C25 0.016(4) 0.015(4) 0.016(3) -0.002(3) -0.005(3) -0.005(3)
C26 0.015(4) 0.018(4) 0.027(4) -0.001(3) -0.003(3) -0.003(3)
C27 0.021(4) 0.025(4) 0.028(4) 0.002(3) -0.003(3) -0.011(3)
C28 0.027(4) 0.021(4) 0.023(4) 0.002(3) -0.006(3) -0.011(3)
C29 0.021(4) 0.016(4) 0.027(4) -0.004(3) -0.005(3) -0.002(3)
C30 0.016(4) 0.017(4) 0.020(4) -0.004(3) -0.001(3) -0.004(3)
C31 0.019(4) 0.010(3) 0.024(4) -0.003(3) 0.005(3) -0.002(3)
C32 0.058(6) 0.014(4) 0.028(5) -0.004(3) 0.002(4) -0.001(4)
C33 0.060(7) 0.022(5) 0.027(5) 0.008(4) -0.001(4) 0.008(4)
C34 0.021(4) 0.031(5) 0.023(4) 0.003(3) 0.000(3) 0.003(3)
C35 0.028(4) 0.023(4) 0.027(4) -0.006(3) -0.007(3) -0.012(3)
C36 0.026(4) 0.011(4) 0.027(4) -0.002(3) -0.005(3) -0.008(3)
C37 0.016(4) 0.010(3) 0.024(4) -0.002(3) -0.002(3) -0.003(3)
C38 0.018(4) 0.019(4) 0.026(4) -0.008(3) -0.003(3) -0.002(3)
C39 0.018(4) 0.026(4) 0.031(4) -0.009(3) -0.002(3) 0.002(3)
C40 0.022(4) 0.020(4) 0.036(5) -0.009(3) 0.000(3) 0.000(3)
C41 0.032(5) 0.023(4) 0.026(4) -0.008(3) -0.002(3) -0.001(3)
C42 0.025(4) 0.015(4) 0.028(4) -0.002(3) -0.007(3) -0.004(3)
Ag2 0.0129(3) 0.0259(3) 0.0255(3) 0.0030(2) -0.0052(2) -0.0028(2)
P2 0.0106(9) 0.0138(9) 0.0197(9) -0.0021(7) -0.0025(7) -0.0008(7)
P3 0.0116(9) 0.0179(9) 0.0235(10) -0.0008(7) -0.0043(7) -0.0011(7)
C43 0.013(3) 0.017(4) 0.023(4) -0.002(3) -0.004(3) -0.003(3)
C44 0.043(5) 0.015(4) 0.027(4) -0.003(3) -0.006(4) -0.001(4)
C45 0.038(5) 0.036(5) 0.024(4) -0.011(4) 0.003(4) 0.005(4)
C46 0.020(4) 0.037(5) 0.023(4) 0.003(3) -0.002(3) -0.005(4)
C47 0.024(4) 0.022(4) 0.025(4) 0.002(3) -0.008(3) -0.004(3)
C48 0.014(4) 0.020(4) 0.026(4) -0.002(3) -0.006(3) -0.004(3)
C49 0.018(4) 0.011(3) 0.020(4) -0.001(3) -0.007(3) 0.002(3)
C50 0.020(4) 0.012(4) 0.026(4) -0.002(3) -0.005(3) 0.001(3)
C51 0.021(4) 0.020(4) 0.037(5) -0.001(3) -0.014(3) -0.005(3)
C52 0.035(5) 0.034(5) 0.037(5) -0.019(4) -0.010(4) -0.007(4)
C53 0.028(5) 0.052(6) 0.039(5) -0.027(5) 0.002(4) -0.001(4)
C54 0.019(4) 0.035(5) 0.029(4) -0.011(4) 0.002(3) -0.007(4)
C55 0.020(4) 0.012(3) 0.020(4) -0.004(3) -0.007(3) 0.000(3)
C56 0.021(4) 0.016(4) 0.028(4) -0.006(3) 0.000(3) -0.004(3)
C57 0.031(5) 0.021(4) 0.026(4) -0.002(3) 0.000(3) -0.010(3)
C58 0.033(5) 0.013(4) 0.022(4) -0.002(3) -0.008(3) 0.001(3)
C59 0.022(4) 0.021(4) 0.031(4) -0.008(3) -0.009(3) 0.002(3)
C60 0.016(4) 0.018(4) 0.030(4) -0.004(3) -0.007(3) -0.002(3)
C61 0.018(4) 0.012(3) 0.023(4) -0.004(3) -0.003(3) 0.003(3)
C62 0.015(4) 0.018(4) 0.032(4) -0.004(3) -0.004(3) -0.003(3)
C63 0.018(4) 0.036(5) 0.034(5) -0.003(4) -0.002(3) -0.007(4)
C64 0.025(4) 0.022(4) 0.025(4) -0.002(3) 0.000(3) -0.004(3)
C65 0.020(4) 0.021(4) 0.027(4) -0.005(3) -0.004(3) 0.002(3)
C66 0.012(4) 0.017(4) 0.034(4) -0.005(3) -0.004(3) 0.000(3)
C67 0.010(3) 0.018(4) 0.032(4) -0.004(3) -0.004(3) 0.001(3)
C68 0.034(5) 0.022(4) 0.030(4) -0.003(3) -0.008(4) -0.002(4)
C69 0.038(5) 0.029(5) 0.034(5) -0.014(4) -0.008(4) -0.001(4)
C70 0.034(5) 0.022(4) 0.046(5) -0.011(4) -0.011(4) -0.008(4)
C71 0.021(4) 0.019(4) 0.054(6) -0.005(4) -0.003(4) -0.007(3)
C72 0.025(4) 0.022(4) 0.029(4) -0.005(3) -0.003(3) -0.007(3)
C73 0.011(3) 0.014(4) 0.024(4) -0.001(3) -0.002(3) -0.003(3)
C74 0.019(4) 0.017(4) 0.031(4) -0.005(3) -0.001(3) -0.005(3)
C75 0.012(4) 0.019(4) 0.042(5) 0.001(3) -0.002(3) -0.004(3)
C76 0.026(4) 0.014(4) 0.032(4) -0.002(3) 0.008(3) -0.004(3)
C77 0.037(5) 0.019(4) 0.021(4) 0.001(3) -0.002(3) -0.012(3)
C78 0.026(4) 0.016(4) 0.022(4) 0.003(3) -0.005(3) -0.006(3)
Cl2 0.0136(8) 0.0147(8) 0.0245(9) 0.0003(7) -0.0003(7) -0.0011(7)
O5 0.026(3) 0.020(3) 0.029(3) -0.002(2) 0.000(2) 0.007(2)
O6 0.018(3) 0.023(3) 0.046(4) -0.002(3) -0.003(2) -0.009(2)
O7 0.036(3) 0.030(3) 0.023(3) 0.002(2) 0.002(2) 0.001(3)
O8 0.015(3) 0.025(3) 0.041(3) 0.002(2) -0.008(2) -0.006(2)
O9 0.031(8) 0.039(8) 0.068(10) -0.007(7) 0.015(7) 0.000(6)
C79 0.004(7) 0.039(10) 0.034(9) 0.001(7) -0.005(6) 0.008(6)
C80 0.019(9) 0.040(11) 0.059(12) -0.013(9) -0.003(8) -0.017(8)
C81 0.015(8) 0.035(10) 0.079(15) -0.031(10) -0.015(9) 0.002(7)

loop_
_atom_type_symbol
_atom_type_description
_atom_type_scat_dispersion_real
_atom_type_scat_dispersion_imag
_atom_type_scat_source
C C 0.0033 0.0016 'International Tables Vol C Tables 4.2.6.8 and 6.1.1.4'
H H 0.0000 0.0000 'International Tables Vol C Tables 4.2.6.8 and 6.1.1.4'
N N 0.0061 0.0033 'International Tables Vol C Tables 4.2.6.8 and 6.1.1.4'
O O 0.0106 0.0060 'International Tables Vol C Tables 4.2.6.8 and 6.1.1.4'
F F 0.0171 0.0103 'International Tables Vol C Tables 4.2.6.8 and 6.1.1.4'
P P 0.1023 0.0942 'International Tables Vol C Tables 4.2.6.8 and 6.1.1.4'
Cl Cl 0.1484 0.1585 'International Tables Vol C Tables 4.2.6.8 and 6.1.1.4'
Ag Ag -0.8971 1.1015 'International Tables Vol C Tables 4.2.6.8 and 6.1.1.4'
Pt Pt -1.7033 8.3905 'International Tables Vol C Tables 4.2.6.8 and 6.1.1.4'

loop_
_geom_angle_atom_site_label_1
_geom_angle_atom_site_label_2
_geom_angle_atom_site_label_3
_geom_angle
C20 Pt C1 86.8(3)
C20 Pt C17 178.5(3)
C1 Pt C17 93.1(3)
C20 Pt N1 98.8(3)
C1 Pt N1 174.2(3)
C17 Pt N1 81.2(3)
C20 Pt Ag1 120.3(2)
C1 Pt Ag1 84.4(2)
C17 Pt Ag1 58.21(18)
N1 Pt Ag1 93.77(16)
O1 Ag1 P1 128.5(2)
O1 Ag1 C17 99.3(3)
P1 Ag1 C17 131.94(17)
O1 Ag1 Pt 105.77(18)
P1 Ag1 Pt 113.95(5)
C17 Ag1 Pt 43.71(16)
C31 P1 C25 105.1(3)
C31 P1 C37 103.9(3)
C25 P1 C37 104.1(3)
C31 P1 Ag1 108.6(2)
C25 P1 Ag1 113.8(2)
C37 P1 Ag1 120.0(2)
C7 N1 C19 117.9(6)
C7 N1 Pt 128.2(5)
C19 N1 Pt 113.9(5)
C20 N2 C21 171.8(7)
O3 Cl1 O1 117.0(6)
O3 Cl1 O4 113.9(6)
O1 Cl1 O4 116.4(5)
O3 Cl1 O2 102.0(7)
O1 Cl1 O2 101.2(6)
O4 Cl1 O2 103.0(6)
Cl1 O1 Ag1 131.0(5)
C2 C1 C6 113.4(7)
C2 C1 Pt 124.8(6)
C6 C1 Pt 121.8(5)
F1 C2 C3 116.5(6)
F1 C2 C1 118.6(6)
C3 C2 C1 124.9(7)
F2 C3 C2 121.0(7)
F2 C3 C4 120.2(7)
C2 C3 C4 118.8(7)
F3 C4 C5 120.7(7)
F3 C4 C3 119.5(8)
C5 C4 C3 119.8(7)
F4 C5 C4 120.2(7)
F4 C5 C6 120.3(7)
C4 C5 C6 119.5(7)
F5 C6 C5 116.0(6)
F5 C6 C1 120.4(6)
C5 C6 C1 123.6(7)
N1 C7 C8 122.1(7)
C9 C8 C7 120.2(7)
C8 C9 C10 119.2(7)
C19 C10 C9 117.2(7)
C19 C10 C11 118.5(7)
C9 C10 C11 124.2(7)
C12 C11 C10 120.8(7)
C11 C12 C13 121.3(7)
C18 C13 C14 117.4(6)
C18 C13 C12 119.1(7)
C14 C13 C12 123.5(7)
C15 C14 C13 120.0(7)
C14 C15 C16 121.6(7)
C17 C16 C15 121.1(7)
C16 C17 C18 116.5(6)
C16 C17 Pt 131.7(5)
C18 C17 Pt 111.8(5)
C16 C17 Ag1 91.5(4)
C18 C17 Ag1 104.6(4)
Pt C17 Ag1 78.1(2)
C13 C18 C19 118.9(6)
C13 C18 C17 123.3(6)
C19 C18 C17 117.7(6)
N1 C19 C10 123.3(7)
N1 C19 C18 115.4(6)
C10 C19 C18 121.3(7)
N2 C20 Pt 170.5(6)
N2 C21 C23 106.7(7)
N2 C21 C22 107.5(6)
C23 C21 C22 112.2(7)
N2 C21 C24 106.7(6)
C23 C21 C24 112.8(8)
C22 C21 C24 110.7(7)
C26 C25 C30 119.2(7)
C26 C25 P1 121.9(6)
C30 C25 P1 118.9(5)
C25 C26 C27 120.7(7)
C28 C27 C26 120.0(7)
C29 C28 C27 119.2(7)
C28 C29 C30 121.0(7)
C29 C30 C25 119.9(7)
C32 C31 C36 117.6(7)
C32 C31 P1 119.5(6)
C36 C31 P1 122.8(6)
C33 C32 C31 120.9(8)
C32 C33 C34 121.2(8)
C33 C34 C35 119.0(8)
C36 C35 C34 120.7(7)
C35 C36 C31 120.5(7)
C38 C37 C42 119.1(7)
C38 C37 P1 121.9(6)
C42 C37 P1 118.8(6)
C39 C38 C37 120.2(7)
C38 C39 C40 120.4(8)
C41 C40 C39 119.4(7)
C40 C41 C42 121.0(8)
C41 C42 C37 119.8(7)
P2 Ag2 P3 149.29(7)
C43 P2 C55 106.6(3)
C43 P2 C49 105.4(3)
C55 P2 C49 105.2(3)
C43 P2 Ag2 106.7(2)
C55 P2 Ag2 118.5(2)
C49 P2 Ag2 113.5(2)
C73 P3 C61 103.2(3)
C73 P3 C67 104.4(3)
C61 P3 C67 107.4(4)
C73 P3 Ag2 116.9(2)
C61 P3 Ag2 112.5(3)
C67 P3 Ag2 111.5(2)
C44 C43 C48 118.2(7)
C44 C43 P2 121.9(6)
C48 C43 P2 119.8(6)
C43 C44 C45 120.6(8)
C46 C45 C44 120.6(8)
C45 C46 C47 118.8(8)
C48 C47 C46 121.1(8)
C47 C48 C43 120.7(7)
C50 C49 C54 119.5(7)
C50 C49 P2 122.3(6)
C54 C49 P2 118.2(6)
C51 C50 C49 120.3(7)
C52 C51 C50 120.2(7)
C51 C52 C53 119.4(8)
C54 C53 C52 120.8(8)
C53 C54 C49 119.9(8)
C60 C55 C56 119.5(7)
C60 C55 P2 121.5(6)
C56 C55 P2 118.8(6)
C55 C56 C57 120.2(7)
C58 C57 C56 119.5(7)
C59 C58 C57 120.4(7)
C58 C59 C60 120.1(7)
C59 C60 C55 120.2(7)
C66 C61 C62 117.9(7)
C66 C61 P3 123.1(6)
C62 C61 P3 118.8(6)
C63 C62 C61 119.7(7)
C62 C63 C64 121.8(8)
C63 C64 C65 119.3(7)
C66 C65 C64 119.3(7)
C65 C66 C61 121.8(7)
C68 C67 C72 119.4(7)
C68 C67 P3 124.3(6)
C72 C67 P3 116.2(6)
C67 C68 C69 119.9(8)
C70 C69 C68 120.8(8)
C69 C70 C71 120.2(8)
C70 C71 C72 119.5(8)
C71 C72 C67 120.2(8)
C74 C73 C78 119.0(7)
C74 C73 P3 122.2(6)
C78 C73 P3 118.9(6)
C73 C74 C75 120.7(7)
C76 C75 C74 120.0(7)
C75 C76 C77 120.3(7)
C76 C77 C78 119.6(7)
C73 C78 C77 120.4(7)
O7 Cl2 O8 110.6(4)
O7 Cl2 O6 109.7(4)
O8 Cl2 O6 110.0(3)
O7 Cl2 O5 109.8(3)
O8 Cl2 O5 108.6(3)
O6 Cl2 O5 108.1(3)
O9 C79 C80 120.9(17)
O9 C79 C81 119.1(17)
C80 C79 C81 119.9(14)

loop_
_geom_bond_atom_site_label_1
_geom_bond_atom_site_label_2
_geom_bond_distance
Pt C20 1.989(8)
Pt C1 2.010(7)
Pt C17 2.044(7)
Pt N1 2.082(6)
Pt Ag1 2.8939(6)
Ag1 O1 2.381(7)
Ag1 P1 2.4057(19)
Ag1 C17 2.514(6)
P1 C31 1.811(8)
P1 C25 1.823(7)
P1 C37 1.829(7)
F1 C2 1.362(8)
F2 C3 1.343(9)
F3 C4 1.355(8)
F4 C5 1.349(9)
F5 C6 1.356(9)
N1 C7 1.339(9)
N1 C19 1.377(9)
N2 C20 1.156(10)
N2 C21 1.469(9)
Cl1 O3 1.348(8)
Cl1 O1 1.360(8)
Cl1 O4 1.400(8)
Cl1 O2 1.563(10)
C1 C2 1.387(10)
C1 C6 1.399(10)
C2 C3 1.376(11)
C3 C4 1.380(12)
C4 C5 1.363(12)
C5 C6 1.388(11)
C7 C8 1.398(11)
C8 C9 1.372(12)
C9 C10 1.418(11)
C10 C19 1.393(10)
C10 C11 1.437(11)
C11 C12 1.354(11)
C12 C13 1.433(10)
C13 C18 1.408(10)
C13 C14 1.424(11)
C14 C15 1.370(11)
C15 C16 1.416(10)
C16 C17 1.385(10)
C17 C18 1.433(10)
C18 C19 1.429(10)
C21 C23 1.513(11)
C21 C22 1.522(11)
C21 C24 1.528(12)
C25 C26 1.389(10)
C25 C30 1.394(10)
C26 C27 1.393(11)
C27 C28 1.393(11)
C28 C29 1.383(11)
C29 C30 1.389(10)
C31 C32 1.403(11)
C31 C36 1.407(10)
C32 C33 1.369(13)
C33 C34 1.371(13)
C34 C35 1.393(12)
C35 C36 1.374(11)
C37 C38 1.395(10)
C37 C42 1.400(11)
C38 C39 1.385(11)
C39 C40 1.387(12)
C40 C41 1.378(12)
C41 C42 1.381(11)
Ag2 P2 2.4020(18)
Ag2 P3 2.4081(19)
P2 C43 1.814(8)
P2 C55 1.817(7)
P2 C49 1.828(7)
P3 C73 1.820(7)
P3 C61 1.820(8)
P3 C67 1.829(8)
C43 C44 1.384(11)
C43 C48 1.400(10)
C44 C45 1.397(12)
C45 C46 1.375(13)
C46 C47 1.386(12)
C47 C48 1.370(11)
C49 C50 1.388(11)
C49 C54 1.395(11)
C50 C51 1.388(11)
C51 C52 1.378(12)
C52 C53 1.395(13)
C53 C54 1.372(12)
C55 C60 1.389(10)
C55 C56 1.392(11)
C56 C57 1.393(11)
C57 C58 1.391(12)
C58 C59 1.376(12)
C59 C60 1.389(11)
C61 C66 1.400(11)
C61 C62 1.408(11)
C62 C63 1.373(12)
C63 C64 1.374(12)
C64 C65 1.399(11)
C65 C66 1.375(11)
C67 C68 1.382(11)
C67 C72 1.396(11)
C68 C69 1.387(12)
C69 C70 1.368(13)
C70 C71 1.384(13)
C71 C72 1.391(11)
C73 C74 1.384(10)
C73 C78 1.394(11)
C74 C75 1.389(11)
C75 C76 1.380(12)
C76 C77 1.383(12)
C77 C78 1.396(11)
Cl2 O7 1.426(6)
Cl2 O8 1.436(6)
Cl2 O6 1.444(6)
Cl2 O5 1.463(6)
O9 C79 1.20(2)
C79 C80 1.37(3)
C79 C81 1.55(2)
